data_7045912
loop_
_publ_author_name
'Walewska, Ma\/lgorzata'
'Baumgartner, Judith'
'Marschner, Christoph'
'Albers, Lena'
'M\"uller, Thomas'

_publ_section_title
;
 Spirocyclic germanes via transannular insertion reactions of vinyl
 germylenes into Si-Si bonds.
;
_journal_issue 17
_journal_name_full 'Dalton transactions (Cambridge, England : 2003)'
_journal_page_first 5985
_journal_page_last 5996
_journal_paper_doi 10.1039/c8dt00315g
_journal_volume 47
_journal_year 2018
_chemical_formula_sum 'C30 H58 Ge Si8'
_chemical_formula_weight 716.07
_space_group_IT_number 15
_space_group_name_Hall '-C 2yc'
_space_group_name_H-M_alt 'C 1 2/c 1'
_symmetry_cell_setting monoclinic
_symmetry_space_group_name_Hall '-C 2yc'
_symmetry_space_group_name_H-M 'C 1 2/c 1'
_atom_sites_solution_hydrogens geom
_atom_sites_solution_primary direct
_atom_sites_solution_secondary difmap
_audit_block_doi 10.5517/ccdc.csd.cc1kp3w7
_audit_creation_method SHELXL-97
_audit_update_record
;
2016-01-27 deposited with the CCDC.
2018-03-23 downloaded from the CCDC.
;
_cell_angle_alpha 90.00
_cell_angle_beta 101.50(3)
_cell_angle_gamma 90.00
_cell_formula_units_Z 4
_cell_length_a 13.843(3)
_cell_length_b 17.869(4)
_cell_length_c 17.503(4)
_cell_measurement_reflns_used 4237
_cell_measurement_temperature 200(2)
_cell_measurement_theta_max 51.200
_cell_measurement_theta_min 4.734
_cell_volume 4242.6(17)
_computing_cell_refinement 'Bruker SMART'
_computing_data_collection 'Bruker SMART'
_computing_data_reduction 'Bruker SAINT'
_computing_molecular_graphics 'Bruker SHELXTL'
_computing_publication_material 'Bruker SHELXTL'
_computing_structure_refinement 'SHELXL-97 (Sheldrick, 1997)'
_computing_structure_solution 'SHELXS-97 (Sheldrick, 1990)'
_diffrn_ambient_temperature 200(2)
_diffrn_measured_fraction_theta_full 0.994
_diffrn_measured_fraction_theta_max 0.994
_diffrn_measurement_device_type 'SMART APEX'
_diffrn_measurement_method '\w scans'
_diffrn_radiation_monochromator graphite
_diffrn_radiation_source 'fine-focus sealed tube'
_diffrn_radiation_type MoK\a
_diffrn_radiation_wavelength 0.71073
_diffrn_reflns_av_R_equivalents 0.0618
_diffrn_reflns_av_sigmaI/netI 0.0659
_diffrn_reflns_limit_h_max 17
_diffrn_reflns_limit_h_min -17
_diffrn_reflns_limit_k_max 22
_diffrn_reflns_limit_k_min -21
_diffrn_reflns_limit_l_max 21
_diffrn_reflns_limit_l_min -21
_diffrn_reflns_number 14538
_diffrn_reflns_theta_full 26.37
_diffrn_reflns_theta_max 26.37
_diffrn_reflns_theta_min 1.88
_exptl_absorpt_coefficient_mu 0.966
_exptl_absorpt_correction_T_max 0.8303
_exptl_absorpt_correction_T_min 0.7225
_exptl_absorpt_correction_type multi-scan
_exptl_absorpt_process_details SADABS
_exptl_crystal_colour colorless
_exptl_crystal_density_diffrn 1.121
_exptl_crystal_density_method 'not measured'
_exptl_crystal_description blocks
_exptl_crystal_F_000 1528
_exptl_crystal_size_max 0.36
_exptl_crystal_size_mid 0.26
_exptl_crystal_size_min 0.20
_platon_squeeze_details
;
;
_refine_diff_density_max 0.701
_refine_diff_density_min -0.303
_refine_diff_density_rms 0.071
_refine_ls_extinction_method none
_refine_ls_goodness_of_fit_ref 0.984
_refine_ls_hydrogen_treatment constr
_refine_ls_matrix_type full
_refine_ls_number_parameters 185
_refine_ls_number_reflns 4326
_refine_ls_number_restraints 0
_refine_ls_restrained_S_all 0.984
_refine_ls_R_factor_all 0.0557
_refine_ls_R_factor_gt 0.0439
_refine_ls_shift/su_max 0.000
_refine_ls_shift/su_mean 0.000
_refine_ls_structure_factor_coef Fsqd
_refine_ls_weighting_details 'calc w=1/[\s^2^(Fo^2^)+(0.0478P)^2^+0.0000P] where P=(Fo^2^+2Fc^2^)/3'
_refine_ls_weighting_scheme calc
_refine_ls_wR_factor_gt 0.1023
_refine_ls_wR_factor_ref 0.1073
_reflns_number_gt 3428
_reflns_number_total 4326
_reflns_threshold_expression >2sigma(I)
_cod_data_source_file c8dt00315g4.cif
_cod_data_source_block 1093j
_cod_depositor_comments 'Adding full bibliography for 7045912--7045917.cif.'
_cod_original_cell_volume 4242.5(15)
_cod_original_sg_symbol_H-M C2/c
_cod_database_code 7045912

loop_
_symmetry_equiv_pos_as_xyz
'x, y, z'
'-x, y, -z+1/2'
'x+1/2, y+1/2, z'
'-x+1/2, y+1/2, -z+1/2'
'-x, -y, -z'
'x, -y, z-1/2'
'-x+1/2, -y+1/2, -z'
'x+1/2, -y+1/2, z-1/2'

loop_
_atom_site_label
_atom_site_type_symbol
_atom_site_fract_x
_atom_site_fract_y
_atom_site_fract_z
_atom_site_U_iso_or_equiv
_atom_site_adp_type
_atom_site_occupancy
_atom_site_symmetry_multiplicity
_atom_site_calc_flag
_atom_site_refinement_flags
Ge1 Ge 0.5000 0.245308(19) 0.2500 0.03562(13) Uani 1 2 d S
Si1 Si 0.61339(5) 0.17247(4) 0.19486(4) 0.03703(18) Uani 1 1 d .
Si2 Si 0.57852(5) 0.05102(4) 0.23298(4) 0.0418(2) Uani 1 1 d .
Si3 Si 0.56391(5) 0.18845(4) 0.05965(4) 0.0448(2) Uani 1 1 d .
Si4 Si 0.77553(6) 0.21254(6) 0.23994(5) 0.0610(3) Uani 1 1 d .
C1 C 0.47248(18) 0.34851(13) 0.21478(14) 0.0400(6) Uani 1 1 d .
C2 C 0.43424(18) 0.40155(14) 0.15263(14) 0.0401(6) Uani 1 1 d .
C3 C 0.3502(2) 0.38678(17) 0.09756(15) 0.0556(7) Uani 1 1 d .
H3 H 0.3151 0.3415 0.1006 0.067 Uiso 1 1 calc R
C4 C 0.3163(2) 0.43682(19) 0.03810(17) 0.0665(9) Uani 1 1 d .
H4 H 0.2571 0.4266 0.0017 0.080 Uiso 1 1 calc R
C5 C 0.3679(2) 0.50118(18) 0.03139(17) 0.0625(8) Uani 1 1 d .
H5 H 0.3454 0.5350 -0.0102 0.075 Uiso 1 1 calc R
C6 C 0.4521(2) 0.51643(16) 0.08512(16) 0.0601(8) Uani 1 1 d .
H6 H 0.4881 0.5609 0.0806 0.072 Uiso 1 1 calc R
C7 C 0.4848(2) 0.46738(15) 0.14584(16) 0.0510(7) Uani 1 1 d .
H7 H 0.5426 0.4789 0.1833 0.061 Uiso 1 1 calc R
C8 C 0.5787(2) -0.01893(15) 0.15240(16) 0.0608(8) Uani 1 1 d .
H8A H 0.6449 -0.0218 0.1406 0.091 Uiso 1 1 calc R
H8B H 0.5317 -0.0031 0.1057 0.091 Uiso 1 1 calc R
H8C H 0.5596 -0.0682 0.1690 0.091 Uiso 1 1 calc R
C9 C 0.6727(2) 0.01947(17) 0.32008(16) 0.0615(8) Uani 1 1 d .
H9A H 0.6555 -0.0306 0.3358 0.092 Uiso 1 1 calc R
H9B H 0.6736 0.0545 0.3633 0.092 Uiso 1 1 calc R
H9C H 0.7380 0.0181 0.3065 0.092 Uiso 1 1 calc R
C10 C 0.6370(2) 0.12805(19) 0.00465(16) 0.0662(9) Uani 1 1 d .
H10A H 0.6253 0.0753 0.0150 0.099 Uiso 1 1 calc R
H10B H 0.7073 0.1393 0.0215 0.099 Uiso 1 1 calc R
H10C H 0.6167 0.1379 -0.0513 0.099 Uiso 1 1 calc R
C11 C 0.5788(3) 0.28803(18) 0.03173(18) 0.0685(9) Uani 1 1 d .
H11A H 0.5542 0.2941 -0.0244 0.103 Uiso 1 1 calc R
H11B H 0.6488 0.3017 0.0446 0.103 Uiso 1 1 calc R
H11C H 0.5414 0.3205 0.0603 0.103 Uiso 1 1 calc R
C12 C 0.4312(2) 0.16206(18) 0.02990(17) 0.0656(9) Uani 1 1 d .
H12A H 0.4093 0.1698 -0.0263 0.098 Uiso 1 1 calc R
H12B H 0.3916 0.1933 0.0580 0.098 Uiso 1 1 calc R
H12C H 0.4229 0.1093 0.0424 0.098 Uiso 1 1 calc R
C13 C 0.8172(2) 0.1988(2) 0.34707(18) 0.0817(11) Uani 1 1 d .
H13A H 0.8270 0.1453 0.3584 0.123 Uiso 1 1 calc R
H13B H 0.7671 0.2184 0.3742 0.123 Uiso 1 1 calc R
H13C H 0.8794 0.2256 0.3650 0.123 Uiso 1 1 calc R
C14 C 0.8591(3) 0.1593(4) 0.1887(3) 0.151(3) Uani 1 1 d .
H14A H 0.9272 0.1758 0.2076 0.227 Uiso 1 1 calc R
H14B H 0.8403 0.1684 0.1325 0.227 Uiso 1 1 calc R
H14C H 0.8537 0.1057 0.1991 0.227 Uiso 1 1 calc R
C15 C 0.7832(4) 0.3140(2) 0.2195(3) 0.1229(18) Uani 1 1 d .
H15A H 0.7344 0.3411 0.2425 0.184 Uiso 1 1 calc R
H15B H 0.7698 0.3221 0.1630 0.184 Uiso 1 1 calc R
H15C H 0.8494 0.3323 0.2422 0.184 Uiso 1 1 calc R

loop_
_atom_site_aniso_label
_atom_site_aniso_U_11
_atom_site_aniso_U_22
_atom_site_aniso_U_33
_atom_site_aniso_U_23
_atom_site_aniso_U_13
_atom_site_aniso_U_12
Ge1 0.0414(2) 0.0286(2) 0.0345(2) 0.000 0.00175(15) 0.000
Si1 0.0386(4) 0.0352(4) 0.0345(4) -0.0026(3) 0.0004(3) -0.0006(3)
Si2 0.0535(4) 0.0316(4) 0.0360(4) -0.0031(3) -0.0016(3) 0.0051(3)
Si3 0.0478(4) 0.0503(5) 0.0348(4) 0.0016(3) 0.0046(3) -0.0027(3)
Si4 0.0438(5) 0.0828(7) 0.0538(5) -0.0207(4) 0.0032(4) -0.0133(4)
C1 0.0468(14) 0.0304(13) 0.0399(13) -0.0004(10) 0.0015(10) 0.0008(11)
C2 0.0452(14) 0.0347(13) 0.0390(13) 0.0031(10) 0.0049(11) 0.0057(11)
C3 0.0526(16) 0.0575(18) 0.0504(16) 0.0111(13) -0.0050(13) -0.0073(13)
C4 0.0570(18) 0.081(2) 0.0545(18) 0.0185(16) -0.0058(14) 0.0062(17)
C5 0.075(2) 0.061(2) 0.0524(17) 0.0234(15) 0.0141(15) 0.0213(16)
C6 0.084(2) 0.0410(16) 0.0572(18) 0.0101(14) 0.0175(16) 0.0033(15)
C7 0.0604(17) 0.0393(15) 0.0507(16) 0.0027(12) 0.0053(13) -0.0016(13)
C8 0.089(2) 0.0382(16) 0.0514(17) -0.0129(13) 0.0059(15) 0.0051(15)
C9 0.0671(19) 0.0584(19) 0.0521(17) 0.0046(14) -0.0049(14) 0.0154(15)
C10 0.077(2) 0.076(2) 0.0476(17) -0.0109(16) 0.0170(15) 0.0017(17)
C11 0.088(2) 0.061(2) 0.0584(19) 0.0142(16) 0.0184(17) -0.0049(18)
C12 0.0585(18) 0.081(2) 0.0491(17) 0.0126(16) -0.0076(13) -0.0072(16)
C13 0.068(2) 0.094(3) 0.068(2) -0.019(2) -0.0222(17) -0.0060(19)
C14 0.049(2) 0.275(7) 0.130(4) -0.111(4) 0.016(2) -0.001(3)
C15 0.132(4) 0.119(4) 0.105(3) 0.002(3) -0.006(3) -0.086(3)

loop_
_atom_type_symbol
_atom_type_description
_atom_type_scat_dispersion_real
_atom_type_scat_dispersion_imag
_atom_type_scat_source
C C 0.0033 0.0016 'International Tables Vol C Tables 4.2.6.8 and 6.1.1.4'
H H 0.0000 0.0000 'International Tables Vol C Tables 4.2.6.8 and 6.1.1.4'
Si Si 0.0817 0.0704 'International Tables Vol C Tables 4.2.6.8 and 6.1.1.4'
Ge Ge 0.1547 1.8001 'International Tables Vol C Tables 4.2.6.8 and 6.1.1.4'

loop_
_citation_id
_citation_doi
_citation_year
1 10.1021/acs.organomet.6b00482 2016

loop_
_geom_angle_atom_site_label_1
_geom_angle_atom_site_label_2
_geom_angle_atom_site_label_3
_geom_angle
_geom_angle_site_symmetry_1
_geom_angle_site_symmetry_3
C1 Ge1 C1 39.21(13) 2_655 .
C1 Ge1 Si1 122.60(8) 2_655 .
C1 Ge1 Si1 119.27(8) . .
C1 Ge1 Si1 119.27(8) 2_655 2_655
C1 Ge1 Si1 122.61(8) . 2_655
Si1 Ge1 Si1 113.88(4) . 2_655
Si4 Si1 Si3 111.75(5) . .
Si4 Si1 Si2 115.14(4) . .
Si3 Si1 Si2 111.34(4) . .
Si4 Si1 Ge1 111.17(4) . .
Si3 Si1 Ge1 104.97(4) . .
Si2 Si1 Ge1 101.54(4) . .
C9 Si2 C8 107.65(14) . .
C9 Si2 Si1 110.99(10) . .
C8 Si2 Si1 111.66(10) . .
C9 Si2 Si2 108.57(11) . 2_655
C8 Si2 Si2 109.08(11) . 2_655
Si1 Si2 Si2 108.83(3) . 2_655
C11 Si3 C12 108.76(15) . .
C11 Si3 C10 108.38(15) . .
C12 Si3 C10 108.29(15) . .
C11 Si3 Si1 110.77(11) . .
C12 Si3 Si1 108.88(11) . .
C10 Si3 Si1 111.69(10) . .
C15 Si4 C14 110.0(3) . .
C15 Si4 C13 107.71(18) . .
C14 Si4 C13 108.7(2) . .
C15 Si4 Si1 108.78(15) . .
C14 Si4 Si1 109.16(14) . .
C13 Si4 Si1 112.50(12) . .
C1 C1 C2 139.06(14) 2_655 .
C1 C1 Ge1 70.39(7) 2_655 .
C2 C1 Ge1 149.87(18) . .
C3 C2 C7 118.2(2) . .
C3 C2 C1 121.7(2) . .
C7 C2 C1 120.0(2) . .
C2 C3 C4 121.0(3) . .
C5 C4 C3 120.2(3) . .
C4 C5 C6 119.6(3) . .
C5 C6 C7 120.3(3) . .
C6 C7 C2 120.7(3) . .

loop_
_geom_bond_atom_site_label_1
_geom_bond_atom_site_label_2
_geom_bond_distance
_geom_bond_site_symmetry_2
Ge1 C1 1.958(2) 2_655
Ge1 C1 1.958(2) .
Ge1 Si1 2.3861(8) .
Ge1 Si1 2.3861(8) 2_655
Si1 Si4 2.3381(12) .
Si1 Si3 2.3461(11) .
Si1 Si2 2.3488(11) .
Si2 C9 1.884(3) .
Si2 C8 1.885(3) .
Si2 Si2 2.3660(16) 2_655
Si3 C11 1.868(3) .
Si3 C12 1.868(3) .
Si3 C10 1.872(3) .
Si4 C15 1.855(4) .
Si4 C14 1.859(4) .
Si4 C13 1.865(3) .
C1 C1 1.314(5) 2_655
C1 C2 1.460(3) .
C2 C3 1.380(3) .
C2 C7 1.386(4) .
C3 C4 1.381(4) .
C4 C5 1.371(4) .
C5 C6 1.371(4) .
C6 C7 1.382(4) .

loop_
_geom_torsion_atom_site_label_1
_geom_torsion_atom_site_label_2
_geom_torsion_atom_site_label_3
_geom_torsion_atom_site_label_4
_geom_torsion
_geom_torsion_site_symmetry_1
_geom_torsion_site_symmetry_4
C1 Ge1 Si1 Si4 26.55(9) 2_655 .
C1 Ge1 Si1 Si4 72.45(9) . .
Si1 Ge1 Si1 Si4 -130.08(4) 2_655 .
C1 Ge1 Si1 Si3 -94.44(9) 2_655 .
C1 Ge1 Si1 Si3 -48.54(8) . .
Si1 Ge1 Si1 Si3 108.93(3) 2_655 .
C1 Ge1 Si1 Si2 149.51(8) 2_655 .
C1 Ge1 Si1 Si2 -164.59(8) . .
Si1 Ge1 Si1 Si2 -7.114(18) 2_655 .
Si4 Si1 Si2 C9 19.55(12) . .
Si3 Si1 Si2 C9 148.08(11) . .
Ge1 Si1 Si2 C9 -100.65(11) . .
Si4 Si1 Si2 C8 -100.57(12) . .
Si3 Si1 Si2 C8 27.96(12) . .
Ge1 Si1 Si2 C8 139.23(11) . .
Si4 Si1 Si2 Si2 138.97(5) . 2_655
Si3 Si1 Si2 Si2 -92.50(6) . 2_655
Ge1 Si1 Si2 Si2 18.77(5) . 2_655
Si4 Si1 Si3 C11 -56.15(13) . .
Si2 Si1 Si3 C11 173.54(12) . .
Ge1 Si1 Si3 C11 64.46(12) . .
Si4 Si1 Si3 C12 -175.70(12) . .
Si2 Si1 Si3 C12 53.98(12) . .
Ge1 Si1 Si3 C12 -55.09(12) . .
Si4 Si1 Si3 C10 64.77(12) . .
Si2 Si1 Si3 C10 -65.54(12) . .
Ge1 Si1 Si3 C10 -174.62(12) . .
Si3 Si1 Si4 C15 61.73(17) . .
Si2 Si1 Si4 C15 -169.95(17) . .
Ge1 Si1 Si4 C15 -55.19(17) . .
Si3 Si1 Si4 C14 -58.3(2) . .
Si2 Si1 Si4 C14 70.0(2) . .
Ge1 Si1 Si4 C14 -175.2(2) . .
Si3 Si1 Si4 C13 -179.01(13) . .
Si2 Si1 Si4 C13 -50.70(14) . .
Ge1 Si1 Si4 C13 64.06(14) . .
Si1 Ge1 C1 C1 -106.9(2) . 2_655
Si1 Ge1 C1 C1 97.7(2) 2_655 2_655
C1 Ge1 C1 C2 169.7(6) 2_655 .
Si1 Ge1 C1 C2 62.8(4) . .
Si1 Ge1 C1 C2 -92.6(4) 2_655 .
C1 C1 C2 C3 -155.8(4) 2_655 .
Ge1 C1 C2 C3 39.1(5) . .
C1 C1 C2 C7 26.9(6) 2_655 .
Ge1 C1 C2 C7 -138.2(3) . .
C7 C2 C3 C4 -1.1(4) . .
C1 C2 C3 C4 -178.5(3) . .
C2 C3 C4 C5 2.1(5) . .
C3 C4 C5 C6 -1.5(5) . .
C4 C5 C6 C7 -0.2(5) . .
C5 C6 C7 C2 1.2(4) . .
C3 C2 C7 C6 -0.5(4) . .
C1 C2 C7 C6 176.9(2) . .

loop_
_platon_squeeze_void_nr
_platon_squeeze_void_average_x
_platon_squeeze_void_average_y
_platon_squeeze_void_average_z
_platon_squeeze_void_volume
_platon_squeeze_void_count_electrons
_platon_squeeze_void_content
1 0.000 0.313 0.250 50 0 ' '
2 0.000 0.687 0.750 50 0 ' '
3 0.250 0.250 0.000 9 0 ' '
4 0.250 0.750 0.500 9 0 ' '
5 0.500 0.813 0.250 50 0 ' '
6 0.500 0.187 0.750 50 0 ' '
7 0.750 0.750 0.000 9 0 ' '
8 0.750 0.250 0.500 9 0 ' '
